data_7213963
loop_
_publ_author_name
'Li, Ni-Ya'
'Ge, Yu'
'Wang, Tao'
'Wang, Shu-Jun'
'Ji, Xue-Ying'
'Liu, Dong'

_publ_section_title
;
 Construction of a series of coordination polymers based on
 1,4-naphthalenedicarboxylic and flexible dipyridyl ligands
;
_journal_issue 11
_journal_name_full CrystEngComm
_journal_page_first 2168
_journal_paper_doi 10.1039/c3ce42148a
_journal_volume 16
_journal_year 2014
_chemical_formula_moiety 'C13 H14 Ag N2, C12 H7 O4'
_chemical_formula_sum 'C25 H21 Ag N2 O4'
_chemical_formula_weight 521.31
_chemical_name_systematic
; 
 ? 
;
_space_group_IT_number 14
_symmetry_cell_setting monoclinic
_symmetry_space_group_name_Hall '-P 2ybc'
_symmetry_space_group_name_H-M 'P 1 21/c 1'
_atom_sites_solution_hydrogens geom
_atom_sites_solution_primary direct
_atom_sites_solution_secondary difmap
_audit_creation_method SHELXL-97
_cell_angle_alpha 90.00
_cell_angle_beta 103.55(3)
_cell_angle_gamma 90.00
_cell_formula_units_Z 4
_cell_length_a 11.812(2)
_cell_length_b 9.6182(19)
_cell_length_c 19.060(4)
_cell_measurement_reflns_used 52006
_cell_measurement_temperature 298(2)
_cell_measurement_theta_max 28.36
_cell_measurement_theta_min 3.05
_cell_volume 2105.1(8)
_computing_cell_refinement 'Bruker SMART'
_computing_data_collection 'Bruker SMART'
_computing_data_reduction 'Bruker SAINT'
_computing_molecular_graphics Diamond
_computing_publication_material 'SHELXTL and PLATON (Spek, 2009)'
_computing_structure_refinement SHELXTL
_computing_structure_solution 'SHELXTL (Sheldrick, 2008)'
_diffrn_ambient_temperature 298(2)
_diffrn_measured_fraction_theta_full 0.994
_diffrn_measured_fraction_theta_max 0.994
_diffrn_measurement_device_type 'CCD area detector'
_diffrn_measurement_method 'phi and omega scans'
_diffrn_radiation_monochromator graphite
_diffrn_radiation_source 'fine-focus sealed tube'
_diffrn_radiation_type MoK\a
_diffrn_radiation_wavelength 0.71073
_diffrn_reflns_av_R_equivalents 0.0292
_diffrn_reflns_av_sigmaI/netI 0.0229
_diffrn_reflns_limit_h_max 15
_diffrn_reflns_limit_h_min -15
_diffrn_reflns_limit_k_max 12
_diffrn_reflns_limit_k_min -12
_diffrn_reflns_limit_l_max 25
_diffrn_reflns_limit_l_min -25
_diffrn_reflns_number 27740
_diffrn_reflns_theta_full 28.36
_diffrn_reflns_theta_max 28.36
_diffrn_reflns_theta_min 2.20
_diffrn_standards_decay_% 0
_diffrn_standards_interval_count 0
_diffrn_standards_interval_time 0
_diffrn_standards_number 0
_exptl_absorpt_coefficient_mu 0.994
_exptl_absorpt_correction_T_max 0.7224
_exptl_absorpt_correction_T_min 0.6803
_exptl_absorpt_correction_type multi-scan
_exptl_absorpt_process_details 'Sadabs, (Sheldrick 2001)'
_exptl_crystal_colour colorless
_exptl_crystal_density_diffrn 1.645
_exptl_crystal_density_method 'not measured'
_exptl_crystal_description blcok
_exptl_crystal_F_000 1056
_exptl_crystal_size_max 0.42
_exptl_crystal_size_mid 0.40
_exptl_crystal_size_min 0.35
_refine_diff_density_max 0.464
_refine_diff_density_min -0.935
_refine_diff_density_rms 0.069
_refine_ls_extinction_method none
_refine_ls_goodness_of_fit_ref 1.017
_refine_ls_hydrogen_treatment constr
_refine_ls_matrix_type full
_refine_ls_number_parameters 289
_refine_ls_number_reflns 5232
_refine_ls_number_restraints 0
_refine_ls_restrained_S_all 1.017
_refine_ls_R_factor_all 0.0406
_refine_ls_R_factor_gt 0.0327
_refine_ls_shift/su_max 0.001
_refine_ls_shift/su_mean 0.000
_refine_ls_structure_factor_coef Fsqd
_refine_ls_weighting_details 'calc w=1/[\s^2^(Fo^2^)+(0.0422P)^2^+1.0919P] where P=(Fo^2^+2Fc^2^)/3'
_refine_ls_weighting_scheme calc
_refine_ls_wR_factor_gt 0.0833
_refine_ls_wR_factor_ref 0.0890
_reflns_number_gt 4343
_reflns_number_total 5232
_reflns_threshold_expression >2sigma(I)
_cod_data_source_file c3ce42148a.txt
_cod_data_source_block 2
_cod_depositor_comments
;
The following automatic conversions were performed:

'_symmetry_cell_setting' value 'Monoclinic' changed to 'monoclinic'
according to
/usr/data/users/saulius/automatic-downloads/current/RSC/lib/dictionaries/cif_core.dic
dictionary named 'cif_core.dic' version 2.4.2 from 2011-04-26.

Automatic conversion script
Id: cif_fix_values 2281 2013-09-26 08:29:07Z andrius 
;
_cod_original_sg_symbol_H-M 'P 21/c'
_cod_database_code 7213963

loop_
_symmetry_equiv_pos_as_xyz
'x, y, z'
'-x, y+1/2, -z+1/2'
'-x, -y, -z'
'x, -y-1/2, z-1/2'

loop_
_atom_site_label
_atom_site_type_symbol
_atom_site_fract_x
_atom_site_fract_y
_atom_site_fract_z
_atom_site_U_iso_or_equiv
_atom_site_adp_type
_atom_site_occupancy
_atom_site_symmetry_multiplicity
_atom_site_calc_flag
_atom_site_refinement_flags
Ag1 Ag 0.564057(17) 0.14093(2) 0.508410(12) 0.06780(9) Uani 1 1 d .
N1 N 0.43413(14) 0.27741(18) 0.44612(9) 0.0434(4) Uani 1 1 d .
N2 N -0.29099(15) 0.45715(19) 0.08225(10) 0.0466(4) Uani 1 1 d .
O1 O 0.32294(18) -0.01560(15) 0.67922(10) 0.0653(5) Uani 1 1 d .
O2 O 0.44427(15) 0.02529(16) 0.60927(10) 0.0588(4) Uani 1 1 d .
O3 O 0.34357(16) 0.72859(15) 0.68654(8) 0.0570(4) Uani 1 1 d .
H1A H 0.3338 0.8147 0.6771 0.085 Uiso 1 1 d R
O4 O 0.2426(2) 0.7102(2) 0.57379(11) 0.0942(8) Uani 1 1 d .
C1 C 0.39828(17) 0.2641(2) 0.37440(11) 0.0418(4) Uani 1 1 d .
H1 H 0.4268 0.1903 0.3521 0.050 Uiso 1 1 calc R
C2 C 0.32116(18) 0.3547(2) 0.33224(10) 0.0390(4) Uani 1 1 d .
H2 H 0.2975 0.3401 0.2827 0.047 Uiso 1 1 calc R
C3 C 0.27848(15) 0.46793(19) 0.36341(10) 0.0347(4) Uani 1 1 d .
C4 C 0.31417(18) 0.4798(2) 0.43766(11) 0.0452(4) Uani 1 1 d .
H4 H 0.2868 0.5526 0.4612 0.054 Uiso 1 1 calc R
C5 C 0.3902(2) 0.3840(3) 0.47671(12) 0.0497(5) Uani 1 1 d .
H5 H 0.4121 0.3935 0.5266 0.060 Uiso 1 1 calc R
C6 C 0.20027(16) 0.5742(2) 0.31847(10) 0.0385(4) Uani 1 1 d .
H6A H 0.2441 0.6234 0.2891 0.046 Uiso 1 1 calc R
H6B H 0.1772 0.6414 0.3504 0.046 Uiso 1 1 calc R
C7 C 0.09077(16) 0.5133(2) 0.26909(11) 0.0400(4) Uani 1 1 d .
H7A H 0.1130 0.4496 0.2352 0.048 Uiso 1 1 calc R
H7B H 0.0478 0.4610 0.2978 0.048 Uiso 1 1 calc R
C8 C 0.01281(19) 0.6265(2) 0.22763(13) 0.0488(5) Uani 1 1 d .
H8A H -0.0106 0.6885 0.2618 0.059 Uiso 1 1 calc R
H8B H 0.0572 0.6805 0.2004 0.059 Uiso 1 1 calc R
C9 C -0.09444(16) 0.5708(2) 0.17658(11) 0.0397(4) Uani 1 1 d .
C10 C -0.17519(19) 0.4915(2) 0.20091(12) 0.0485(5) Uani 1 1 d .
H10 H -0.1646 0.4742 0.2500 0.058 Uiso 1 1 calc R
C11 C -0.27069(18) 0.4381(2) 0.15326(12) 0.0493(5) Uani 1 1 d .
H11 H -0.3238 0.3861 0.1714 0.059 Uiso 1 1 calc R
C12 C -0.2151(2) 0.5366(3) 0.05857(12) 0.0543(5) Uani 1 1 d .
H12 H -0.2285 0.5536 0.0093 0.065 Uiso 1 1 calc R
C13 C -0.11782(19) 0.5947(3) 0.10337(12) 0.0507(5) Uani 1 1 d .
H13 H -0.0680 0.6501 0.0841 0.061 Uiso 1 1 calc R
C14 C 0.34621(16) 0.21601(17) 0.64505(9) 0.0334(3) Uani 1 1 d .
C15 C 0.43413(16) 0.30730(19) 0.67172(11) 0.0384(4) Uani 1 1 d .
H15 H 0.5091 0.2741 0.6903 0.046 Uiso 1 1 calc R
C16 C 0.41260(17) 0.45144(19) 0.67149(10) 0.0395(4) Uani 1 1 d .
H16 H 0.4725 0.5117 0.6926 0.047 Uiso 1 1 calc R
C17 C 0.30519(17) 0.50364(18) 0.64070(10) 0.0373(4) Uani 1 1 d .
C18 C 0.20974(16) 0.4117(2) 0.61474(9) 0.0355(4) Uani 1 1 d .
C19 C 0.22994(16) 0.26549(18) 0.61865(9) 0.0334(4) Uani 1 1 d .
C20 C 0.1339(2) 0.1747(2) 0.59470(11) 0.0480(5) Uani 1 1 d .
H20 H 0.1456 0.0790 0.5970 0.058 Uiso 1 1 calc R
C21 C 0.0244(2) 0.2262(3) 0.56838(13) 0.0626(7) Uani 1 1 d .
H21 H -0.0375 0.1655 0.5523 0.075 Uiso 1 1 calc R
C22 C 0.0048(2) 0.3696(3) 0.56547(14) 0.0618(7) Uani 1 1 d .
H22 H -0.0702 0.4036 0.5480 0.074 Uiso 1 1 calc R
C23 C 0.09425(18) 0.4595(3) 0.58795(11) 0.0499(5) Uani 1 1 d .
H23 H 0.0795 0.5545 0.5858 0.060 Uiso 1 1 calc R
C24 C 0.37466(17) 0.06246(18) 0.64380(10) 0.0371(4) Uani 1 1 d .
C25 C 0.2912(2) 0.6587(2) 0.63098(12) 0.0477(5) Uani 1 1 d .

loop_
_atom_site_aniso_label
_atom_site_aniso_U_11
_atom_site_aniso_U_22
_atom_site_aniso_U_33
_atom_site_aniso_U_23
_atom_site_aniso_U_13
_atom_site_aniso_U_12
Ag1 0.05508(13) 0.05118(12) 0.07987(16) 0.01613(9) -0.01900(10) 0.00446(8)
N1 0.0386(8) 0.0438(9) 0.0455(9) 0.0092(7) 0.0053(7) 0.0028(7)
N2 0.0394(8) 0.0447(9) 0.0497(10) -0.0064(8) -0.0017(7) 0.0018(7)
O1 0.1120(15) 0.0248(7) 0.0739(11) 0.0006(7) 0.0517(11) 0.0002(8)
O2 0.0621(10) 0.0404(8) 0.0831(12) -0.0005(8) 0.0353(9) 0.0115(7)
O3 0.0853(12) 0.0267(6) 0.0534(9) -0.0023(6) 0.0050(8) -0.0023(7)
O4 0.140(2) 0.0428(10) 0.0730(13) 0.0102(9) -0.0288(13) 0.0047(11)
C1 0.0418(10) 0.0383(9) 0.0468(11) 0.0034(8) 0.0137(8) 0.0036(8)
C2 0.0429(10) 0.0407(10) 0.0339(9) 0.0017(7) 0.0098(8) 0.0029(8)
C3 0.0283(8) 0.0363(9) 0.0386(9) 0.0022(7) 0.0058(7) -0.0006(7)
C4 0.0425(10) 0.0518(11) 0.0386(10) -0.0075(9) 0.0043(8) 0.0076(9)
C5 0.0477(11) 0.0603(13) 0.0363(10) -0.0002(9) 0.0004(9) 0.0057(10)
C6 0.0352(9) 0.0355(9) 0.0419(10) 0.0012(8) 0.0029(7) 0.0011(7)
C7 0.0366(9) 0.0352(9) 0.0438(10) -0.0012(8) 0.0004(8) 0.0017(7)
C8 0.0441(11) 0.0383(10) 0.0550(12) 0.0025(9) -0.0066(9) -0.0002(8)
C9 0.0366(9) 0.0337(9) 0.0437(10) 0.0008(8) -0.0010(8) 0.0043(7)
C10 0.0453(11) 0.0567(12) 0.0397(10) 0.0056(9) 0.0025(8) -0.0009(9)
C11 0.0401(10) 0.0488(12) 0.0566(13) 0.0058(10) 0.0063(9) -0.0033(9)
C12 0.0494(12) 0.0724(15) 0.0368(10) 0.0012(10) 0.0016(9) -0.0022(11)
C13 0.0432(11) 0.0585(13) 0.0476(11) 0.0100(10) 0.0049(9) -0.0041(10)
C14 0.0420(9) 0.0258(8) 0.0338(8) 0.0008(6) 0.0117(7) 0.0001(7)
C15 0.0351(9) 0.0311(8) 0.0466(10) 0.0002(8) 0.0046(8) 0.0025(7)
C16 0.0429(10) 0.0285(8) 0.0443(10) -0.0034(7) 0.0044(8) -0.0053(7)
C17 0.0481(10) 0.0263(8) 0.0367(9) -0.0024(7) 0.0083(8) 0.0019(7)
C18 0.0401(9) 0.0354(9) 0.0311(8) 0.0012(7) 0.0089(7) 0.0034(7)
C19 0.0376(9) 0.0328(8) 0.0301(8) -0.0008(7) 0.0084(7) -0.0033(7)
C20 0.0516(12) 0.0487(11) 0.0431(11) 0.0001(9) 0.0099(9) -0.0166(9)
C21 0.0450(12) 0.0865(19) 0.0523(13) 0.0085(13) 0.0031(10) -0.0243(12)
C22 0.0354(11) 0.094(2) 0.0536(13) 0.0211(13) 0.0065(10) 0.0049(11)
C23 0.0458(11) 0.0572(13) 0.0466(11) 0.0086(10) 0.0107(9) 0.0127(10)
C24 0.0466(10) 0.0258(8) 0.0376(9) -0.0027(7) 0.0076(8) 0.0018(7)
C25 0.0615(13) 0.0295(9) 0.0484(11) 0.0001(8) 0.0056(10) 0.0063(8)

loop_
_atom_type_symbol
_atom_type_description
_atom_type_scat_dispersion_real
_atom_type_scat_dispersion_imag
_atom_type_scat_source
C C 0.0033 0.0016 'International Tables Vol C Tables 4.2.6.8 and 6.1.1.4'
H H 0.0000 0.0000 'International Tables Vol C Tables 4.2.6.8 and 6.1.1.4'
N N 0.0061 0.0033 'International Tables Vol C Tables 4.2.6.8 and 6.1.1.4'
O O 0.0106 0.0060 'International Tables Vol C Tables 4.2.6.8 and 6.1.1.4'
Ag Ag -0.8971 1.1015 'International Tables Vol C Tables 4.2.6.8 and 6.1.1.4'

loop_
_geom_angle_atom_site_label_1
_geom_angle_atom_site_label_2
_geom_angle_atom_site_label_3
_geom_angle
_geom_angle_site_symmetry_1
_geom_angle_site_symmetry_3
N1 Ag1 N2 168.16(7) . 4_666
N1 Ag1 Ag1 102.10(5) . 3_656
N2 Ag1 Ag1 88.77(5) 4_666 3_656
C1 N1 C5 117.04(17) . .
C1 N1 Ag1 121.24(14) . .
C5 N1 Ag1 121.63(14) . .
C11 N2 C12 116.60(19) . .
C11 N2 Ag1 121.90(15) . 4_465
C12 N2 Ag1 121.47(15) . 4_465
C25 O3 H1A 108.7 . .
N1 C1 C2 122.92(18) . .
N1 C1 H1 118.5 . .
C2 C1 H1 118.5 . .
C1 C2 C3 120.23(18) . .
C1 C2 H2 119.9 . .
C3 C2 H2 119.9 . .
C4 C3 C2 116.58(17) . .
C4 C3 C6 121.74(17) . .
C2 C3 C6 121.66(17) . .
C5 C4 C3 120.10(19) . .
C5 C4 H4 119.9 . .
C3 C4 H4 119.9 . .
N1 C5 C4 123.08(19) . .
N1 C5 H5 118.5 . .
C4 C5 H5 118.5 . .
C3 C6 C7 114.16(16) . .
C3 C6 H6A 108.7 . .
C7 C6 H6A 108.7 . .
C3 C6 H6B 108.7 . .
C7 C6 H6B 108.7 . .
H6A C6 H6B 107.6 . .
C8 C7 C6 111.58(16) . .
C8 C7 H7A 109.3 . .
C6 C7 H7A 109.3 . .
C8 C7 H7B 109.3 . .
C6 C7 H7B 109.3 . .
H7A C7 H7B 108.0 . .
C9 C8 C7 113.36(17) . .
C9 C8 H8A 108.9 . .
C7 C8 H8A 108.9 . .
C9 C8 H8B 108.9 . .
C7 C8 H8B 108.9 . .
H8A C8 H8B 107.7 . .
C13 C9 C10 116.20(19) . .
C13 C9 C8 122.32(19) . .
C10 C9 C8 121.47(19) . .
C11 C10 C9 120.6(2) . .
C11 C10 H10 119.7 . .
C9 C10 H10 119.7 . .
N2 C11 C10 123.1(2) . .
N2 C11 H11 118.5 . .
C10 C11 H11 118.5 . .
N2 C12 C13 123.4(2) . .
N2 C12 H12 118.3 . .
C13 C12 H12 118.3 . .
C9 C13 C12 120.0(2) . .
C9 C13 H13 120.0 . .
C12 C13 H13 120.0 . .
C15 C14 C19 120.12(16) . .
C15 C14 C24 118.74(16) . .
C19 C14 C24 121.14(16) . .
C14 C15 C16 120.73(17) . .
C14 C15 H15 119.6 . .
C16 C15 H15 119.6 . .
C17 C16 C15 120.86(17) . .
C17 C16 H16 119.6 . .
C15 C16 H16 119.6 . .
C16 C17 C18 120.06(16) . .
C16 C17 C25 118.78(18) . .
C18 C17 C25 121.07(18) . .
C23 C18 C19 118.31(18) . .
C23 C18 C17 122.66(19) . .
C19 C18 C17 118.98(16) . .
C20 C19 C18 118.60(18) . .
C20 C19 C14 122.55(18) . .
C18 C19 C14 118.84(16) . .
C21 C20 C19 120.7(2) . .
C21 C20 H20 119.6 . .
C19 C20 H20 119.6 . .
C20 C21 C22 120.4(2) . .
C20 C21 H21 119.8 . .
C22 C21 H21 119.8 . .
C23 C22 C21 120.5(2) . .
C23 C22 H22 119.8 . .
C21 C22 H22 119.8 . .
C22 C23 C18 121.4(2) . .
C22 C23 H23 119.3 . .
C18 C23 H23 119.3 . .
O2 C24 O1 125.95(18) . .
O2 C24 C14 118.26(17) . .
O1 C24 C14 115.80(16) . .
O4 C25 O3 124.3(2) . .
O4 C25 C17 122.0(2) . .
O3 C25 C17 113.52(18) . .

loop_
_geom_bond_atom_site_label_1
_geom_bond_atom_site_label_2
_geom_bond_distance
_geom_bond_site_symmetry_2
Ag1 N1 2.1526(17) .
Ag1 N2 2.1616(18) 4_666
Ag1 Ag1 3.0846(6) 3_656
N1 C1 1.339(3) .
N1 C5 1.342(3) .
N2 C11 1.331(3) .
N2 C12 1.334(3) .
N2 Ag1 2.1617(18) 4_465
O1 C24 1.259(2) .
O2 C24 1.221(2) .
O3 C25 1.284(3) .
O3 H1A 0.8499 .
O4 C25 1.213(3) .
C1 C2 1.375(3) .
C1 H1 0.9300 .
C2 C3 1.391(3) .
C2 H2 0.9300 .
C3 C4 1.383(3) .
C3 C6 1.503(3) .
C4 C5 1.377(3) .
C4 H4 0.9300 .
C5 H5 0.9300 .
C6 C7 1.527(3) .
C6 H6A 0.9700 .
C6 H6B 0.9700 .
C7 C8 1.522(3) .
C7 H7A 0.9700 .
C7 H7B 0.9700 .
C8 C9 1.504(3) .
C8 H8A 0.9700 .
C8 H8B 0.9700 .
C9 C13 1.377(3) .
C9 C10 1.383(3) .
C10 C11 1.371(3) .
C10 H10 0.9300 .
C11 H11 0.9300 .
C12 C13 1.379(3) .
C12 H12 0.9300 .
C13 H13 0.9300 .
C14 C15 1.364(3) .
C14 C19 1.429(3) .
C14 C24 1.516(2) .
C15 C16 1.409(3) .
C15 H15 0.9300 .
C16 C17 1.363(3) .
C16 H16 0.9300 .
C17 C18 1.427(3) .
C17 C25 1.507(3) .
C18 C23 1.416(3) .
C18 C19 1.425(3) .
C19 C20 1.420(3) .
C20 C21 1.366(4) .
C20 H20 0.9300 .
C21 C22 1.397(4) .
C21 H21 0.9300 .
C22 C23 1.354(4) .
C22 H22 0.9300 .
C23 H23 0.9300 .

loop_
_geom_hbond_atom_site_label_D
_geom_hbond_atom_site_label_H
_geom_hbond_atom_site_label_A
_geom_hbond_distance_DH
_geom_hbond_distance_HA
_geom_hbond_distance_DA
_geom_hbond_angle_DHA
_geom_hbond_site_symmetry_A
O3 H1A O1 0.85 1.64 2.473(2) 166.7 1_565
